data_9000982
loop_
_publ_author_name
'Filut, M. A.'
'Rule, A. C.'
'Bailey, S. W.'

_publ_section_title
;
 Crystal structure refinement of anandite-2Or, a barium-
 and sulfur-bearing trioctahedral mica
;
_journal_name_full 'American Mineralogist'
_journal_page_first 1298
_journal_page_last 1308
_journal_volume 70
_journal_year 1985
_chemical_formula_sum 'Al0.21 Ba1.91 Fe7.82 H4 K0.064 Mg0.61 Mn0.16 Na0.026 O22 S2 Si5.2'
_chemical_name_mineral Anandite
_space_group_IT_number 58
_symmetry_space_group_name_Hall '-P 2n 2n'
_symmetry_space_group_name_H-M 'P n m n'
_cell_angle_alpha 90
_cell_angle_beta 90
_cell_angle_gamma 90
_cell_formula_units_Z 2
_cell_length_a 5.439
_cell_length_b 9.509
_cell_length_c 19.878
_cell_volume 1028.079
_database_code_amcsd 0001004
_exptl_crystal_density_diffrn 4.192
_cod_original_formula_sum '(Ba1.91 K.064 Na.026) Mg.61 Fe7.82 Al.21 Mn.16 Si5.2 O22 S2 H4'
_cod_database_code 9000982

loop_
_space_group_symop_operation_xyz
x,y,z
1/2-x,1/2+y,1/2+z
1/2+x,1/2-y,1/2-z
1/2+x,1/2+y,1/2-z
1/2-x,1/2-y,1/2+z
x,-y,z
-x,y,-z
-x,-y,-z

loop_
_atom_site_aniso_label
_atom_site_aniso_U_11
_atom_site_aniso_U_22
_atom_site_aniso_U_33
_atom_site_aniso_U_12
_atom_site_aniso_U_13
_atom_site_aniso_U_23
Ba 0.02503 0.04169 0.01001 0.00000 0.00000 0.00000
K 0.02503 0.04169 0.01001 0.00000 0.00000 0.00000
Na 0.02503 0.04169 0.01001 0.00000 0.00000 0.00000
MgM1 0.01034 0.01054 0.00801 0.00000 0.00055 0.00000
FeM1 0.01034 0.01054 0.00801 0.00000 0.00055 0.00000
AlM1 0.01034 0.01054 0.00801 0.00000 0.00055 0.00000
FeM2 0.01424 0.01008 0.00801 0.00000 -0.00164 0.00000
FeM3 0.00959 0.01741 0.00601 0.00000 0.00055 0.00000
FeM4 0.01169 0.01008 0.00801 0.00000 0.00000 0.00000
MgM4 0.01169 0.01008 0.00801 0.00000 0.00000 0.00000
MnM4 0.01169 0.01008 0.00801 0.00000 0.00000 0.00000
AlM4 0.01169 0.01008 0.00801 0.00000 0.00000 0.00000
SiT1 0.01379 0.00962 0.00200 0.00000 0.00000 0.00000
SiT2 0.01469 0.02016 0.00601 0.00052 0.00000 0.00192
FeT2 0.01469 0.02016 0.00601 0.00052 0.00000 0.00192
O1 0.01379 0.01099 0.00400 0.00000 0.00219 0.00000
O2 0.00899 0.01328 0.01802 -0.00105 0.00274 0.00287
O3 0.02818 0.04581 0.01601 -0.01048 -0.00931 0.00287
O4 0.02563 0.04535 0.01201 -0.01048 0.00876 0.00383
O5 0.13009 0.01237 0.00801 0.00000 0.00000 0.00000
O6 0.02668 0.05818 0.01601 0.00000 0.00110 0.00000
S 0.01634 0.01374 0.00801 0.00000 -0.00055 0.00000

loop_
_atom_site_label
_atom_site_fract_x
_atom_site_fract_y
_atom_site_fract_z
_atom_site_occupancy
_atom_site_U_iso_or_equiv
_atom_site_type_symbol
_atom_site_attached_hydrogens
Ba 0.66790 0.00000 0.25530 0.95500 0.02584 Ba 0
K 0.66790 0.00000 0.25530 0.03200 0.02584 K 0
Na 0.66790 0.00000 0.25530 0.01300 0.02584 Na 0
MgM1 0.00000 0.00000 0.00000 0.53000 0.00925 Mg 0
FeM1 0.00000 0.00000 0.00000 0.40000 0.00925 Fe 0
AlM1 0.00000 0.00000 0.00000 0.07000 0.00925 Al 0
FeM2 0.50000 0.50000 0.00000 1.00000 0.01051 Fe 0
FeM3 0.00000 0.65590 0.00000 1.00000 0.01115 Fe 0
FeM4 0.50000 0.16900 0.00000 0.81000 0.01013 Fe 0
MgM4 0.50000 0.16900 0.00000 0.04000 0.01013 Mg 0
MnM4 0.50000 0.16900 0.00000 0.08000 0.01013 Mn 0
AlM4 0.50000 0.16900 0.00000 0.07000 0.01013 Al 0
SiT1 0.16650 0.16170 0.13870 1.00000 0.00874 Si 0
SiT2 0.67010 0.66670 0.14030 0.30000 0.01393 Si 0
FeT2 0.67010 0.66670 0.14030 0.70000 0.01393 Fe 0
O1 0.15930 0.16250 0.05760 1.00000 0.00950 O 0
O2 0.67620 0.66880 0.05060 1.00000 0.01330 O 0
O3 0.41240 0.22930 0.17060 1.00000 0.02989 O 0
O4 0.92640 0.76710 0.17340 1.00000 0.02736 O 0
O5 0.16380 0.00000 0.16560 1.00000 0.05003 O 0
O6 0.66210 0.50000 0.18110 1.00000 0.03344 O 0
O-H 0.66740 0.00000 0.05090 1.00000 0.01216 O 1
S 0.16650 0.50000 0.08380 1.00000 0.02381 S 0
HS 0.67090 0.00000 0.09030 1.00000 0.02533 H 0

loop_
_cod_changelog_entry_id
_cod_changelog_entry_author
_cod_changelog_entry_date
_cod_changelog_entry_text
1
;cod-tools version 3.8.0
Id: cif_guess_AMCSD_atom_types 9574 2023-05-10 09:00:05Z saulius
;
2023-05-10T18:46:56+03:00
;Derived atom types and hydrogen counts
from atom names that follow the AMCSD naming convention
(Wat == water, O-H == hydroxyl).
;

loop_
_cod_related_entry_id
_cod_related_entry_database
_cod_related_entry_code
1 AMCSD 0001004
